data_7051452
loop_
_publ_author_name
'Santos, Teresa M.'
'Goodfellow, Brian J.'
'Madureira, Jo\~ao'
'Pedrosa de Jesus, J\'ulio'
'F\'elix, Vitor'
'Drew, Michael G. B.'

_publ_section_title
;
 Synthesis and structural characterisation of new Ru^II^[12]aneS~4~ complexes
 with polypyridylic and related ligands
;
_journal_coden_ASTM NJCHE5
_journal_issue 10
_journal_name_full 'New Journal of Chemistry'
_journal_page_first 1015
_journal_page_last 1025
_journal_paper_doi 10.1039/a903117k
_journal_volume 23
_journal_year 1999
_chemical_formula_sum 'C12 H22 F12 N2 P2 Ru S4'
_chemical_formula_weight 713.57
_space_group_IT_number 14
_symmetry_cell_setting monoclinic
_symmetry_space_group_name_Hall '-P 2ybc'
_symmetry_space_group_name_H-M 'P 1 21/c 1'
_cell_angle_alpha 90.00
_cell_angle_beta 90.380(10)
_cell_angle_gamma 90.00
_cell_formula_units_Z 4
_cell_length_a 10.391(11)
_cell_length_b 20.94(2)
_cell_length_c 11.488(13)
_cell_measurement_temperature 293(2)
_cell_volume 2499(5)
_diffrn_ambient_temperature 293(2)
_exptl_crystal_density_diffrn 1.896
_cod_depositor_comments
;
The following automatic conversions were performed:
'_symmetry_cell_setting' value 'Monoclinic' changed to 'monoclinic'
according to '/home/saulius/struct/CIF-dictionaries/cif_core.dic'
dictionary named 'cif_core.dic' version 2.4.1 from 2010-06-29.

Automatic conversion script
Id: cif_fix_enum 1527 2010-12-29 10:47:43Z saulius 
;
_cod_original_sg_symbol_H-M 'P 21/c'
_cod_database_code 7051452

loop_
_symmetry_equiv_pos_as_xyz
'x, y, z'
'-x, y+1/2, -z+1/2'
'-x, -y, -z'
'x, -y-1/2, z-1/2'

loop_
_atom_site_label
_atom_site_type_symbol
_atom_site_fract_x
_atom_site_fract_y
_atom_site_fract_z
_atom_site_U_iso_or_equiv
_atom_site_adp_type
_atom_site_occupancy
_atom_site_calc_flag
_atom_site_refinement_flags
_atom_site_disorder_assembly
_atom_site_disorder_group
Ru Ru 0.75330(5) 0.86025(2) 0.28323(4) 0.0404(2) Uani 1 d . . .
S10 S 0.75279(18) 0.74830(8) 0.30947(15) 0.0500(4) Uani 1 d . . .
C9A C 0.8889(8) 0.7228(4) 0.2197(7) 0.0623(19) Uani 0.591(2) d P A 1
H9A1 H 0.9651 0.7205 0.2688 0.075 Uiso 0.591(2) calc PR A 1
H9A2 H 0.8715 0.6801 0.1910 0.075 Uiso 0.591(2) calc PR A 1
C8A C 0.9180(11) 0.7654(5) 0.1171(10) 0.0461(5) Uiso 0.591(2) d P A 1
H8A1 H 0.8466 0.7650 0.0623 0.055 Uiso 0.591(2) calc PR A 1
H8A2 H 0.9945 0.7506 0.0775 0.055 Uiso 0.591(2) calc PR A 1
S7A S 0.9433(3) 0.84631(13) 0.1742(3) 0.0461(5) Uiso 0.591(2) d P A 1
C6A C 0.9159(11) 0.9009(5) 0.0536(10) 0.0461(5) Uiso 0.591(2) d P A 1
H6A1 H 0.9915 0.9035 0.0047 0.055 Uiso 0.591(2) calc PR A 1
H6A2 H 0.8434 0.8869 0.0065 0.055 Uiso 0.591(2) calc PR A 1
C5A C 0.8873(8) 0.9667(4) 0.1114(7) 0.0595(19) Uani 0.591(2) d P A 1
H5A1 H 0.8693 0.9976 0.0505 0.071 Uiso 0.591(2) calc PR A 1
H5A2 H 0.9640 0.9808 0.1525 0.071 Uiso 0.591(2) calc PR A 1
C9B C 0.8889(8) 0.7228(4) 0.2197(7) 0.0623(19) Uani 0.409(2) d P A 2
H9B1 H 0.9407 0.6924 0.2631 0.075 Uiso 0.409(2) calc PR A 2
H9B2 H 0.8565 0.7015 0.1505 0.075 Uiso 0.409(2) calc PR A 2
C8B C 0.9669(16) 0.7750(8) 0.1865(15) 0.0461(5) Uiso 0.409(2) d P A 2
H8B1 H 1.0285 0.7610 0.1288 0.055 Uiso 0.409(2) calc PR A 2
H8B2 H 1.0145 0.7905 0.2537 0.055 Uiso 0.409(2) calc PR A 2
S7B S 0.8705(4) 0.8392(2) 0.1270(4) 0.0461(5) Uiso 0.409(2) d P A 2
C6B C 0.9718(16) 0.9100(7) 0.1264(15) 0.0461(5) Uiso 0.409(2) d P A 2
H6B1 H 1.0193 0.9132 0.1992 0.055 Uiso 0.409(2) calc PR A 2
H6B2 H 1.0330 0.9076 0.0632 0.055 Uiso 0.409(2) calc PR A 2
C5B C 0.8873(8) 0.9667(4) 0.1114(7) 0.0595(19) Uani 0.409(2) d P A 2
H5B1 H 0.8539 0.9674 0.0323 0.071 Uiso 0.409(2) calc PR A 2
H5B2 H 0.9378 1.0052 0.1231 0.071 Uiso 0.409(2) calc PR A 2
S4 S 0.75215(18) 0.96639(8) 0.21369(15) 0.0496(4) Uani 1 d . . .
C3A C 0.6154(7) 0.9668(4) 0.1123(7) 0.0571(18) Uani 0.591(2) d P A 1
H3A1 H 0.5654 1.0052 0.1249 0.068 Uiso 0.591(2) calc PR A 1
H3A2 H 0.6479 0.9682 0.0333 0.068 Uiso 0.591(2) calc PR A 1
C2A C 0.5284(10) 0.9098(5) 0.1241(10) 0.0437(5) Uiso 0.591(2) d P A 1
H2A1 H 0.4690 0.9077 0.0588 0.052 Uiso 0.591(2) calc PR A 1
H2A2 H 0.4791 0.9128 0.1953 0.052 Uiso 0.591(2) calc PR A 1
S1A S 0.6300(3) 0.83936(13) 0.1273(2) 0.0437(5) Uiso 0.591(2) d P A 1
C12A C 0.5305(11) 0.7756(5) 0.1854(10) 0.0437(5) Uiso 0.591(2) d P A 1
H12A H 0.4824 0.7905 0.2521 0.052 Uiso 0.591(2) calc PR A 1
H12B H 0.4702 0.7605 0.1267 0.052 Uiso 0.591(2) calc PR A 1
C11A C 0.624(7) 0.722(4) 0.221(6) 0.058(7) Uani 0.591(2) d P A 1
H11A H 0.6580 0.7020 0.1518 0.069 Uiso 0.591(2) calc PR A 1
H11B H 0.5761 0.6893 0.2634 0.069 Uiso 0.591(2) calc PR A 1
C3B C 0.6154(7) 0.9668(4) 0.1123(7) 0.0571(18) Uani 0.409(2) d P A 2
H3B1 H 0.5400 0.9814 0.1538 0.068 Uiso 0.409(2) calc PR A 2
H3B2 H 0.6328 0.9976 0.0513 0.068 Uiso 0.409(2) calc PR A 2
C2B C 0.5828(16) 0.9008(7) 0.0535(14) 0.0437(5) Uiso 0.409(2) d P A 2
H2B1 H 0.6533 0.8866 0.0051 0.052 Uiso 0.409(2) calc PR A 2
H2B2 H 0.5056 0.9041 0.0059 0.052 Uiso 0.409(2) calc PR A 2
S1B S 0.5583(4) 0.84643(19) 0.1728(4) 0.0437(5) Uiso 0.409(2) d P A 2
C12B C 0.5782(16) 0.7660(7) 0.1171(14) 0.0437(5) Uiso 0.409(2) d P A 2
H12C H 0.5007 0.7522 0.0770 0.052 Uiso 0.409(2) calc PR A 2
H12D H 0.6494 0.7643 0.0629 0.052 Uiso 0.409(2) calc PR A 2
C11B C 0.605(11) 0.724(5) 0.218(9) 0.058(7) Uani 0.409(2) d P A 2
H11C H 0.6162 0.6810 0.1910 0.069 Uiso 0.409(2) calc PR A 2
H11D H 0.5297 0.7247 0.2685 0.069 Uiso 0.409(2) calc PR A 2
P1 P 1.2517(2) 0.81598(14) -0.1126(2) 0.0745(7) Uani 1 d . . .
F11 F 1.2506(8) 0.7935(4) -0.2408(6) 0.127(3) Uani 1 d . . .
F12 F 1.3656(9) 0.7708(6) -0.0842(8) 0.181(4) Uani 1 d . . .
F13 F 1.2533(8) 0.8383(7) 0.0134(8) 0.220(6) Uani 1 d . . .
F14 F 1.3610(9) 0.8647(5) -0.1456(12) 0.197(5) Uani 1 d . . .
F15 F 1.1432(10) 0.8638(5) -0.1442(10) 0.186(5) Uani 1 d . . .
F16 F 1.1424(9) 0.7701(6) -0.0817(8) 0.190(5) Uani 1 d . . .
P2 P 0.7491(2) 0.52490(11) 0.23633(19) 0.0627(5) Uani 1 d . . .
F21 F 0.6435(7) 0.5642(4) 0.3044(7) 0.129(3) Uani 1 d . . .
F22 F 0.8598(7) 0.5630(4) 0.3002(7) 0.129(3) Uani 1 d . . .
F23 F 0.7469(7) 0.5782(4) 0.1398(6) 0.128(3) Uani 1 d . . .
F24 F 0.7515(8) 0.4771(3) 0.3420(6) 0.122(2) Uani 1 d . . .
F25 F 0.6363(9) 0.4886(4) 0.1771(7) 0.159(4) Uani 1 d . . .
F26 F 0.8572(9) 0.4877(4) 0.1733(7) 0.159(3) Uani 1 d . . .
N100 N 0.8929(6) 0.8780(3) 0.4105(5) 0.0533(14) Uani 1 d . . .
C101 C 0.9693(7) 0.8886(4) 0.4747(7) 0.0590(19) Uani 1 d . . .
C102 C 1.0735(8) 0.9028(6) 0.5592(9) 0.093(3) Uani 1 d . . .
H10A H 1.1214 0.8646 0.5751 0.112 Uiso 1 calc R . .
H10B H 1.0369 0.9186 0.6302 0.112 Uiso 1 calc R . .
H10C H 1.1299 0.9345 0.5273 0.112 Uiso 1 calc R . .
N200 N 0.6118(5) 0.8763(3) 0.4039(6) 0.0520(14) Uani 1 d . . .
C201 C 0.5322(7) 0.8868(4) 0.4682(7) 0.0602(19) Uani 1 d . . .
C202 C 0.4291(9) 0.9012(6) 0.5521(9) 0.095(3) Uani 1 d . . .
H20A H 0.4658 0.9065 0.6284 0.114 Uiso 1 calc R . .
H20B H 0.3684 0.8667 0.5531 0.114 Uiso 1 calc R . .
H20C H 0.3861 0.9398 0.5293 0.114 Uiso 1 calc R . .

loop_
_atom_site_aniso_label
_atom_site_aniso_U_11
_atom_site_aniso_U_22
_atom_site_aniso_U_33
_atom_site_aniso_U_23
_atom_site_aniso_U_13
_atom_site_aniso_U_12
Ru 0.0502(3) 0.0419(3) 0.0292(3) 0.0004(2) -0.0010(2) -0.0005(2)
S10 0.0564(10) 0.0456(9) 0.0479(9) 0.0107(7) -0.0011(8) -0.0008(7)
C9A 0.061(5) 0.054(4) 0.072(5) -0.001(4) 0.001(4) 0.017(4)
C5A 0.061(4) 0.058(4) 0.060(4) 0.013(4) 0.009(4) -0.010(4)
C9B 0.061(5) 0.054(4) 0.072(5) -0.001(4) 0.001(4) 0.017(4)
C5B 0.061(4) 0.058(4) 0.060(4) 0.013(4) 0.009(4) -0.010(4)
S4 0.0623(10) 0.0407(8) 0.0458(9) 0.0001(7) -0.0009(8) 0.0000(8)
C3A 0.054(4) 0.057(4) 0.060(4) 0.016(3) -0.004(3) 0.007(3)
C11A 0.05(2) 0.047(7) 0.072(6) 0.002(4) -0.005(10) -0.012(11)
C3B 0.054(4) 0.057(4) 0.060(4) 0.016(3) -0.004(3) 0.007(3)
C11B 0.05(2) 0.047(7) 0.072(6) 0.002(4) -0.005(10) -0.012(11)
P1 0.0465(11) 0.1108(19) 0.0662(14) -0.0266(13) -0.0020(10) -0.0012(12)
F11 0.150(6) 0.167(7) 0.065(3) -0.032(4) -0.002(4) 0.010(5)
F12 0.147(7) 0.258(12) 0.139(7) 0.017(7) -0.009(6) 0.111(8)
F13 0.112(6) 0.427(17) 0.123(6) -0.160(9) -0.001(5) -0.005(8)
F14 0.122(7) 0.217(11) 0.252(13) -0.040(9) 0.024(8) -0.080(7)
F15 0.153(8) 0.210(11) 0.194(10) -0.033(8) -0.016(7) 0.093(7)
F16 0.153(8) 0.269(12) 0.147(7) 0.020(8) 0.016(6) -0.116(8)
P2 0.0721(14) 0.0624(12) 0.0536(11) 0.0081(9) 0.0002(10) -0.0007(10)
F21 0.115(5) 0.136(6) 0.136(6) 0.006(5) 0.042(5) 0.041(5)
F22 0.120(5) 0.131(6) 0.135(6) 0.003(5) -0.043(5) -0.031(5)
F23 0.128(5) 0.153(6) 0.105(5) 0.074(5) -0.002(4) -0.002(5)
F24 0.162(6) 0.108(5) 0.094(4) 0.049(4) 0.000(4) -0.001(4)
F25 0.189(8) 0.167(7) 0.121(6) -0.010(5) -0.055(6) -0.082(6)
F26 0.196(8) 0.145(7) 0.137(6) -0.021(5) 0.062(6) 0.070(6)
N100 0.043(3) 0.062(4) 0.055(4) 0.008(3) -0.003(3) -0.004(3)
C101 0.042(4) 0.081(5) 0.054(4) 0.016(4) -0.007(3) -0.013(4)
C102 0.055(5) 0.144(10) 0.080(6) 0.015(6) -0.026(5) -0.026(6)
N200 0.033(3) 0.066(4) 0.057(4) 0.011(3) -0.002(3) -0.004(3)
C201 0.045(4) 0.077(5) 0.059(5) 0.020(4) 0.001(4) 0.003(4)
C202 0.058(5) 0.138(10) 0.089(7) 0.021(7) 0.027(5) 0.038(6)

loop_
_geom_bond_atom_site_label_1
_geom_bond_atom_site_label_2
_geom_bond_distance
_geom_bond_site_symmetry_2
_geom_bond_publ_flag
Ru N200 2.055(7) . ?
Ru N100 2.086(6) . ?
Ru S7B 2.220(5) . ?
Ru S1A 2.239(3) . ?
Ru S4 2.362(3) . ?
Ru S10 2.363(3) . ?
Ru S7A 2.364(4) . ?
Ru S1B 2.401(5) . ?
S10 C11A 1.77(8) . ?
S10 C9B 1.835(8) . ?
S10 C9A 1.835(8) . ?
S10 C11B 1.92(12) . ?
C9A C8A 1.510(14) . ?
C9A H9A1 0.9700 . ?
C9A H9A2 0.9700 . ?
C8A S7A 1.835(12) . ?
C8A H8A1 0.9700 . ?
C8A H8A2 0.9700 . ?
S7A C6A 1.817(11) . ?
C6A C5A 1.560(13) . ?
C6A H6A1 0.9700 . ?
C6A H6A2 0.9700 . ?
C5A S4 1.838(8) . ?
C5A H5A1 0.9700 . ?
C5A H5A2 0.9700 . ?
C9B C8B 1.415(18) . ?
C9B H9B1 0.9700 . ?
C9B H9B2 0.9700 . ?
C8B S7B 1.806(16) . ?
C8B H8B1 0.9700 . ?
C8B H8B2 0.9700 . ?
S7B C6B 1.819(16) . ?
C6B C5B 1.485(17) . ?
C6B H6B1 0.9700 . ?
C6B H6B2 0.9700 . ?
C5B S4 1.838(8) . ?
C5B H5B1 0.9700 . ?
C5B H5B2 0.9700 . ?
S4 C3B 1.831(7) . ?
S4 C3A 1.831(7) . ?
C3A C2A 1.504(13) . ?
C3A H3A1 0.9700 . ?
C3A H3A2 0.9700 . ?
C2A S1A 1.813(11) . ?
C2A H2A1 0.9700 . ?
C2A H2A2 0.9700 . ?
S1A C12A 1.819(11) . ?
C12A C11A 1.54(7) . ?
C12A H12A 0.9700 . ?
C12A H12B 0.9700 . ?
C11A H11A 0.9700 . ?
C11A H11B 0.9700 . ?
C3B C2B 1.574(17) . ?
C3B H3B1 0.9700 . ?
C3B H3B2 0.9700 . ?
C2B S1B 1.800(16) . ?
C2B H2B1 0.9700 . ?
C2B H2B2 0.9700 . ?
S1B C12B 1.814(16) . ?
C12B C11B 1.48(11) . ?
C12B H12C 0.9700 . ?
C12B H12D 0.9700 . ?
C11B H11C 0.9700 . ?
C11B H11D 0.9700 . ?
P1 F13 1.521(8) . ?
P1 F16 1.531(8) . ?
P1 F11 1.547(7) . ?
P1 F15 1.549(9) . ?
P1 F12 1.548(8) . ?
P1 F14 1.575(9) . ?
P2 F26 1.551(7) . ?
P2 F25 1.551(7) . ?
P2 F24 1.573(6) . ?
P2 F23 1.573(6) . ?
P2 F22 1.576(7) . ?
P2 F21 1.582(7) . ?
N100 C101 1.103(9) . ?
C101 C102 1.480(10) . ?
C102 H10A 0.9600 . ?
C102 H10B 0.9600 . ?
C102 H10C 0.9600 . ?
N200 C201 1.134(10) . ?
C201 C202 1.477(11) . ?
C202 H20A 0.9600 . ?
C202 H20B 0.9600 . ?
C202 H20C 0.9600 . ?

loop_
_cod_changelog_entry_id
_cod_changelog_entry_author
_cod_changelog_entry_date
_cod_changelog_entry_text
1 'Vaitkus, Antanas' 2022-09-16T23:05:00+03:00 'Updated bibliographic information.'
